data_4083014
loop_
_publ_author_name
'Guo, Shuai'
'Huynh, Han Vinh'

_publ_section_title
;
 Dinuclear Triazole-Derived Janus-Type N-Heterocyclic Carbene Complexes of
 Palladium: Syntheses, Isomerizations, and Catalytic Studies toward Direct
 C5-Arylation of Imidazoles
;
_journal_issue 8
_journal_name_full Organometallics
_journal_page_first 2004
_journal_paper_doi 10.1021/om500139b
_journal_volume 33
_journal_year 2014
_chemical_formula_sum 'C22 H22 Br2 N3 P Pd'
_chemical_formula_weight 625.62
_chemical_name_systematic
; 
 ? 
;
_space_group_IT_number 14
_symmetry_cell_setting monoclinic
_symmetry_space_group_name_Hall '-P 2ybc'
_symmetry_space_group_name_H-M 'P 1 21/c 1'
_atom_sites_solution_hydrogens geom
_atom_sites_solution_primary direct
_atom_sites_solution_secondary difmap
_audit_creation_method SHELXL-97
_cell_angle_alpha 90.00
_cell_angle_beta 92.747(3)
_cell_angle_gamma 90.00
_cell_formula_units_Z 4
_cell_length_a 7.8629(8)
_cell_length_b 7.5919(8)
_cell_length_c 37.124(4)
_cell_measurement_reflns_used 855
_cell_measurement_temperature 100(2)
_cell_measurement_theta_max 22.85
_cell_measurement_theta_min 2.77
_cell_volume 2213.5(4)
_computing_cell_refinement 'Bruker SMART'
_computing_data_collection 'Bruker SMART'
_computing_data_reduction 'Bruker SAINT'
_computing_molecular_graphics 'Bruker SHELXTL'
_computing_publication_material 'Bruker SHELXTL'
_computing_structure_refinement 'SHELXL-97 (Sheldrick, 1997)'
_computing_structure_solution 'SHELXS-97 (Sheldrick, 1990)'
_diffrn_ambient_temperature 100(2)
_diffrn_measured_fraction_theta_full 0.998
_diffrn_measured_fraction_theta_max 0.998
_diffrn_measurement_device_type 'CCD area detector'
_diffrn_measurement_method 'phi and omega scans'
_diffrn_radiation_monochromator graphite
_diffrn_radiation_source 'fine-focus sealed tube'
_diffrn_radiation_type MoK\a
_diffrn_radiation_wavelength 0.71073
_diffrn_reflns_av_R_equivalents 0.0694
_diffrn_reflns_av_sigmaI/netI 0.0789
_diffrn_reflns_limit_h_max 10
_diffrn_reflns_limit_h_min -10
_diffrn_reflns_limit_k_max 9
_diffrn_reflns_limit_k_min -9
_diffrn_reflns_limit_l_max 40
_diffrn_reflns_limit_l_min -48
_diffrn_reflns_number 15300
_diffrn_reflns_theta_full 27.50
_diffrn_reflns_theta_max 27.50
_diffrn_reflns_theta_min 2.20
_exptl_absorpt_coefficient_mu 4.535
_exptl_absorpt_correction_T_max 0.7898
_exptl_absorpt_correction_T_min 0.5652
_exptl_absorpt_correction_type multi-scan
_exptl_absorpt_process_details 'Sadabs. (Sheldrick 2008)'
_exptl_crystal_colour Yellow
_exptl_crystal_density_diffrn 1.877
_exptl_crystal_density_meas ?
_exptl_crystal_density_method 'not measured'
_exptl_crystal_description Thin_Plate
_exptl_crystal_F_000 1224
_exptl_crystal_size_max 0.20
_exptl_crystal_size_mid 0.18
_exptl_crystal_size_min 0.03
_refine_diff_density_max 0.950
_refine_diff_density_min -0.685
_refine_diff_density_rms 0.165
_refine_ls_extinction_method none
_refine_ls_goodness_of_fit_ref 1.054
_refine_ls_hydrogen_treatment constr
_refine_ls_matrix_type full
_refine_ls_number_parameters 283
_refine_ls_number_reflns 5071
_refine_ls_number_restraints 41
_refine_ls_restrained_S_all 1.050
_refine_ls_R_factor_all 0.0745
_refine_ls_R_factor_gt 0.0494
_refine_ls_shift/su_max 0.000
_refine_ls_shift/su_mean 0.000
_refine_ls_structure_factor_coef Fsqd
_refine_ls_weighting_details 'calc w=1/[\s^2^(Fo^2^)+(0.0341P)^2^+0.0000P] where P=(Fo^2^+2Fc^2^)/3'
_refine_ls_weighting_scheme calc
_refine_ls_wR_factor_gt 0.0918
_refine_ls_wR_factor_ref 0.0997
_reflns_number_gt 3835
_reflns_number_total 5071
_reflns_threshold_expression >2sigma(I)
_cod_data_source_file om500139b_si_001.cif
_cod_data_source_block d273
_cod_depositor_comments
;
The following automatic conversions were performed:

'_symmetry_cell_setting' value 'Monoclinic' changed to 'monoclinic'
according to
/usr/data/users/saulius/crontab/automatic-downloads/rss-feeds/ACS/lib/dictionaries/cif_core.dic
dictionary named 'cif_core.dic' version 2.4.2 from
2011-04-26.

'_exptl_absorpt_correction_type' value 'Multi-scan'
changed to 'multi-scan' according to
/usr/data/users/saulius/crontab/automatic-downloads/rss-feeds/ACS/lib/dictionaries/cif_core.dic
dictionary named 'cif_core.dic' version 2.4.2 from 2011-04-26.

Automatic conversion script
Id: cif_fix_values 2281 2013-09-26 08:29:07Z andrius 

 Adding full bibliography for 4083012--4083014.cif.

The following automatic conversions were performed:

'_exptl_crystal_density_meas' value 'Not Measured' was changed to '?'
- the value is perceived as not measured.

Automatic conversion script
Id: cif_fix_values 3008 2015-01-20 13:52:24Z robertas 
;
_cod_original_cell_volume 2213.6(4)
_cod_original_sg_symbol_H-M P2(1)/c
_cod_database_code 4083014

loop_
_symmetry_equiv_pos_as_xyz
'x, y, z'
'-x, y+1/2, -z+1/2'
'-x, -y, -z'
'x, -y-1/2, z-1/2'

loop_
_atom_site_label
_atom_site_type_symbol
_atom_site_fract_x
_atom_site_fract_y
_atom_site_fract_z
_atom_site_U_iso_or_equiv
_atom_site_adp_type
_atom_site_occupancy
_atom_site_symmetry_multiplicity
_atom_site_calc_flag
_atom_site_refinement_flags
_atom_site_disorder_assembly
_atom_site_disorder_group
N3 N 0.3670(19) 0.337(3) 0.0134(6) 0.0182(16) Uani 0.68(3) 1 d PDU A 1
C2 C 0.284(3) 0.483(3) 0.0121(6) 0.0182(16) Uani 0.68(3) 1 d PDU A 1
H2 H 0.2984 0.5761 -0.0047 0.022 Uiso 0.68(3) 1 calc PR A 1
N3X N 0.291(5) 0.502(4) 0.0171(10) 0.0182(16) Uani 0.32(3) 1 d PDU A 2
C2X C 0.349(6) 0.349(6) 0.0098(15) 0.0182(16) Uani 0.32(3) 1 d PDU A 2
H2X H 0.4160 0.3171 -0.0099 0.022 Uiso 0.32(3) 1 calc PR A 2
Pd1 Pd 0.02935(5) 0.22651(5) 0.093688(10) 0.01307(11) Uani 1 1 d . . .
Br1 Br -0.15089(7) 0.10621(8) 0.042987(14) 0.02262(15) Uani 1 1 d . . .
Br2 Br -0.16407(7) 0.10876(7) 0.137602(15) 0.02261(15) Uani 1 1 d . . .
P1 P 0.19739(17) 0.34284(18) 0.13903(4) 0.0138(3) Uani 1 1 d . . .
N1 N 0.1675(6) 0.4824(6) 0.04037(11) 0.0205(10) Uani 1 1 d D . .
N2 N 0.2920(6) 0.2344(6) 0.03785(11) 0.0195(10) Uani 1 1 d D . .
C1 C 0.1735(6) 0.3210(7) 0.05560(13) 0.0157(11) Uani 1 1 d . A .
C3 C 0.0605(7) 0.6294(7) 0.04908(15) 0.0242(13) Uani 1 1 d . A .
H3A H -0.0576 0.5893 0.0502 0.036 Uiso 1 1 calc R . .
H3B H 0.0675 0.7202 0.0305 0.036 Uiso 1 1 calc R . .
H3C H 0.0991 0.6784 0.0725 0.036 Uiso 1 1 calc R . .
C4 C 0.3476(7) 0.0536(8) 0.04356(15) 0.0268(14) Uani 1 1 d . A .
H4A H 0.2997 0.0077 0.0656 0.040 Uiso 1 1 calc R . .
H4B H 0.4721 0.0499 0.0461 0.040 Uiso 1 1 calc R . .
H4C H 0.3083 -0.0186 0.0229 0.040 Uiso 1 1 calc R . .
C1A C 0.3582(6) 0.4915(7) 0.12306(13) 0.0142(11) Uani 1 1 d . . .
C2A C 0.4871(6) 0.4217(7) 0.10272(13) 0.0159(11) Uani 1 1 d . . .
H2A H 0.4945 0.2980 0.0992 0.019 Uiso 1 1 calc R . .
C3A C 0.6030(6) 0.5321(7) 0.08786(14) 0.0200(12) Uani 1 1 d . . .
H31 H 0.6885 0.4841 0.0735 0.024 Uiso 1 1 calc R . .
C4A C 0.5971(7) 0.7138(8) 0.09345(15) 0.0253(13) Uani 1 1 d . . .
H41 H 0.6773 0.7893 0.0829 0.030 Uiso 1 1 calc R . .
C5A C 0.4732(7) 0.7817(7) 0.11446(14) 0.0211(12) Uani 1 1 d . . .
H5A H 0.4704 0.9048 0.1190 0.025 Uiso 1 1 calc R . .
C6A C 0.3524(7) 0.6735(7) 0.12913(14) 0.0180(12) Uani 1 1 d . . .
H6A H 0.2663 0.7224 0.1432 0.022 Uiso 1 1 calc R . .
C1B C 0.3180(7) 0.1916(7) 0.16883(13) 0.0156(11) Uani 1 1 d . . .
C2B C 0.4784(7) 0.2383(7) 0.18316(14) 0.0207(12) Uani 1 1 d . . .
H2B H 0.5316 0.3427 0.1752 0.025 Uiso 1 1 calc R . .
C3B C 0.5616(7) 0.1322(8) 0.20921(14) 0.0255(14) Uani 1 1 d . . .
H3B1 H 0.6713 0.1639 0.2189 0.031 Uiso 1 1 calc R . .
C4B C 0.4831(7) -0.0191(7) 0.22076(15) 0.0241(13) Uani 1 1 d . . .
H4B1 H 0.5397 -0.0914 0.2385 0.029 Uiso 1 1 calc R . .
C5B C 0.3234(7) -0.0668(7) 0.20686(15) 0.0248(13) Uani 1 1 d . . .
H5B H 0.2699 -0.1704 0.2152 0.030 Uiso 1 1 calc R . .
C6B C 0.2417(7) 0.0380(7) 0.18069(14) 0.0200(12) Uani 1 1 d . . .
H6B H 0.1328 0.0046 0.1708 0.024 Uiso 1 1 calc R . .
C1C C 0.0723(6) 0.4707(7) 0.16975(14) 0.0154(11) Uani 1 1 d . . .
C2C C -0.0621(7) 0.5718(7) 0.15640(15) 0.0209(12) Uani 1 1 d . . .
H2C H -0.0845 0.5795 0.1311 0.025 Uiso 1 1 calc R . .
C3C C -0.1650(8) 0.6621(8) 0.17935(16) 0.0267(14) Uani 1 1 d . . .
H3C1 H -0.2556 0.7333 0.1698 0.032 Uiso 1 1 calc R . .
C4C C -0.1353(7) 0.6481(7) 0.21616(15) 0.0228(13) Uani 1 1 d . . .
H4C1 H -0.2089 0.7055 0.2320 0.027 Uiso 1 1 calc R . .
C5C C -0.0004(7) 0.5521(8) 0.22990(15) 0.0246(13) Uani 1 1 d . . .
H5C H 0.0217 0.5457 0.2552 0.030 Uiso 1 1 calc R . .
C6C C 0.1049(7) 0.4634(7) 0.20673(15) 0.0223(12) Uani 1 1 d . . .
H6C H 0.1994 0.3977 0.2164 0.027 Uiso 1 1 calc R . .

loop_
_atom_site_aniso_label
_atom_site_aniso_U_11
_atom_site_aniso_U_22
_atom_site_aniso_U_33
_atom_site_aniso_U_23
_atom_site_aniso_U_13
_atom_site_aniso_U_12
N3 0.013(3) 0.031(3) 0.011(5) 0.0057(18) -0.002(4) -0.004(2)
C2 0.013(3) 0.030(3) 0.011(5) 0.0059(18) -0.002(4) -0.004(2)
N3X 0.013(3) 0.030(3) 0.011(5) 0.0058(18) -0.002(4) -0.004(2)
C2X 0.013(3) 0.031(3) 0.011(5) 0.0057(18) -0.002(4) -0.004(2)
Pd1 0.01119(19) 0.0154(2) 0.0128(2) 0.00128(16) 0.00195(14) -0.00385(16)
Br1 0.0193(3) 0.0305(3) 0.0178(3) -0.0011(2) -0.0016(2) -0.0083(2)
Br2 0.0196(3) 0.0273(3) 0.0214(3) 0.0026(2) 0.0066(2) -0.0074(2)
P1 0.0121(7) 0.0171(7) 0.0124(7) 0.0003(5) 0.0024(5) -0.0018(5)
N1 0.016(2) 0.031(3) 0.015(2) 0.007(2) 0.0003(19) -0.006(2)
N2 0.018(2) 0.027(3) 0.013(2) 0.0002(19) 0.0037(18) -0.004(2)
C1 0.013(3) 0.024(3) 0.010(3) 0.004(2) -0.005(2) -0.005(2)
C3 0.021(3) 0.027(3) 0.025(3) 0.012(2) 0.004(2) -0.002(2)
C4 0.023(3) 0.031(4) 0.026(3) -0.008(3) 0.002(3) -0.001(3)
C1A 0.011(2) 0.019(3) 0.012(3) 0.002(2) -0.002(2) -0.005(2)
C2A 0.016(3) 0.017(3) 0.014(3) -0.001(2) -0.002(2) -0.005(2)
C3A 0.010(3) 0.029(3) 0.021(3) 0.000(2) 0.001(2) 0.000(2)
C4A 0.020(3) 0.030(3) 0.026(3) 0.010(3) -0.005(2) -0.014(3)
C5A 0.024(3) 0.020(3) 0.018(3) 0.003(2) -0.006(2) 0.000(2)
C6A 0.019(3) 0.021(3) 0.014(3) 0.001(2) -0.001(2) -0.001(2)
C1B 0.022(3) 0.014(3) 0.011(3) 0.000(2) 0.004(2) 0.003(2)
C2B 0.021(3) 0.026(3) 0.016(3) 0.000(2) 0.003(2) 0.001(2)
C3B 0.023(3) 0.042(4) 0.011(3) -0.003(2) -0.002(2) 0.011(3)
C4B 0.025(3) 0.027(3) 0.021(3) 0.009(2) 0.004(2) 0.015(3)
C5B 0.033(3) 0.021(3) 0.021(3) 0.002(2) 0.005(3) 0.005(3)
C6B 0.025(3) 0.017(3) 0.019(3) 0.000(2) 0.003(2) -0.003(2)
C1C 0.015(3) 0.013(3) 0.019(3) 0.000(2) 0.001(2) -0.001(2)
C2C 0.021(3) 0.026(3) 0.015(3) -0.002(2) -0.002(2) 0.003(2)
C3C 0.028(3) 0.021(3) 0.031(4) -0.004(2) 0.000(3) 0.009(3)
C4C 0.027(3) 0.021(3) 0.022(3) -0.004(2) 0.010(3) -0.001(2)
C5C 0.025(3) 0.032(3) 0.017(3) 0.001(2) 0.005(2) -0.001(3)
C6C 0.018(3) 0.028(3) 0.021(3) 0.002(2) 0.003(2) 0.007(2)

loop_
_atom_type_symbol
_atom_type_description
_atom_type_scat_dispersion_real
_atom_type_scat_dispersion_imag
_atom_type_scat_source
C C 0.0033 0.0016 'International Tables Vol C Tables 4.2.6.8 and 6.1.1.4'
H H 0.0000 0.0000 'International Tables Vol C Tables 4.2.6.8 and 6.1.1.4'
N N 0.0061 0.0033 'International Tables Vol C Tables 4.2.6.8 and 6.1.1.4'
P P 0.1023 0.0942 'International Tables Vol C Tables 4.2.6.8 and 6.1.1.4'
Br Br -0.2901 2.4595 'International Tables Vol C Tables 4.2.6.8 and 6.1.1.4'
Pd Pd -0.9988 1.0072 'International Tables Vol C Tables 4.2.6.8 and 6.1.1.4'

loop_
_geom_angle_atom_site_label_1
_geom_angle_atom_site_label_2
_geom_angle_atom_site_label_3
_geom_angle
C2 N3 N2 106.6(15)
N3 C2 N1 108(2)
N3 C2 H2 125.9
N1 C2 H2 125.9
C2X N3X N1 108(3)
N3X C2X N2 105(4)
N3X C2X H2X 127.3
N2 C2X H2X 127.3
C1 Pd1 P1 93.19(14)
C1 Pd1 Br2 176.18(14)
P1 Pd1 Br2 90.36(4)
C1 Pd1 Br1 85.27(14)
P1 Pd1 Br1 178.32(4)
Br2 Pd1 Br1 91.16(2)
C1A P1 C1C 106.2(2)
C1A P1 C1B 103.8(2)
C1C P1 C1B 103.6(2)
C1A P1 Pd1 112.93(17)
C1C P1 Pd1 111.07(17)
C1B P1 Pd1 118.13(17)
N3X N1 C1 110.9(19)
N3X N1 C2 9.0(18)
C1 N1 C2 107.6(11)
N3X N1 C3 120.7(18)
C1 N1 C3 128.1(4)
C2 N1 C3 124.3(11)
C1 N2 N3 112.5(8)
C1 N2 C2X 108.0(17)
N3 N2 C2X 8(2)
C1 N2 C4 127.1(4)
N3 N2 C4 120.3(7)
C2X N2 C4 124.8(18)
N2 C1 N1 104.5(4)
N2 C1 Pd1 127.4(4)
N1 C1 Pd1 128.0(4)
N1 C3 H3A 109.5
N1 C3 H3B 109.5
H3A C3 H3B 109.5
N1 C3 H3C 109.5
H3A C3 H3C 109.5
H3B C3 H3C 109.5
N2 C4 H4A 109.5
N2 C4 H4B 109.5
H4A C4 H4B 109.5
N2 C4 H4C 109.5
H4A C4 H4C 109.5
H4B C4 H4C 109.5
C2A C1A C6A 119.4(5)
C2A C1A P1 118.4(4)
C6A C1A P1 122.1(4)
C3A C2A C1A 119.9(5)
C3A C2A H2A 120.1
C1A C2A H2A 120.1
C2A C3A C4A 121.1(5)
C2A C3A H31 119.5
C4A C3A H31 119.5
C5A C4A C3A 118.9(5)
C5A C4A H41 120.5
C3A C4A H41 120.5
C4A C5A C6A 121.1(5)
C4A C5A H5A 119.4
C6A C5A H5A 119.4
C5A C6A C1A 119.5(5)
C5A C6A H6A 120.2
C1A C6A H6A 120.2
C2B C1B C6B 119.3(5)
C2B C1B P1 120.4(4)
C6B C1B P1 119.9(4)
C1B C2B C3B 120.2(5)
C1B C2B H2B 119.9
C3B C2B H2B 119.9
C4B C3B C2B 119.6(5)
C4B C3B H3B1 120.2
C2B C3B H3B1 120.2
C3B C4B C5B 120.8(5)
C3B C4B H4B1 119.6
C5B C4B H4B1 119.6
C4B C5B C6B 119.5(5)
C4B C5B H5B 120.2
C6B C5B H5B 120.2
C5B C6B C1B 120.6(5)
C5B C6B H6B 119.7
C1B C6B H6B 119.7
C2C C1C C6C 118.7(5)
C2C C1C P1 119.9(4)
C6C C1C P1 121.3(4)
C1C C2C C3C 121.0(5)
C1C C2C H2C 119.5
C3C C2C H2C 119.5
C4C C3C C2C 119.7(5)
C4C C3C H3C1 120.1
C2C C3C H3C1 120.1
C5C C4C C3C 120.2(5)
C5C C4C H4C1 119.9
C3C C4C H4C1 119.9
C4C C5C C6C 120.0(5)
C4C C5C H5C 120.0
C6C C5C H5C 120.0
C1C C6C C5C 120.3(5)
C1C C6C H6C 119.9
C5C C6C H6C 119.9

loop_
_geom_bond_atom_site_label_1
_geom_bond_atom_site_label_2
_geom_bond_distance
N3 C2 1.287(16)
N3 N2 1.355(14)
C2 N1 1.426(16)
C2 H2 0.9500
N3X C2X 1.28(2)
N3X N1 1.34(2)
C2X N2 1.44(2)
C2X H2X 0.9500
Pd1 C1 1.988(5)
Pd1 P1 2.2686(14)
Pd1 Br2 2.4510(7)
Pd1 Br1 2.4758(7)
P1 C1A 1.815(5)
P1 C1C 1.821(5)
P1 C1B 1.828(5)
N1 C1 1.350(7)
N1 C3 1.443(7)
N2 C1 1.339(7)
N2 C4 1.452(7)
C3 H3A 0.9800
C3 H3B 0.9800
C3 H3C 0.9800
C4 H4A 0.9800
C4 H4B 0.9800
C4 H4C 0.9800
C1A C2A 1.397(7)
C1A C6A 1.401(7)
C2A C3A 1.374(7)
C2A H2A 0.9500
C3A C4A 1.396(8)
C3A H31 0.9500
C4A C5A 1.377(8)
C4A H41 0.9500
C5A C6A 1.387(7)
C5A H5A 0.9500
C6A H6A 0.9500
C1B C2B 1.391(7)
C1B C6B 1.393(7)
C2B C3B 1.397(7)
C2B H2B 0.9500
C3B C4B 1.382(8)
C3B H3B1 0.9500
C4B C5B 1.383(8)
C4B H4B1 0.9500
C5B C6B 1.389(7)
C5B H5B 0.9500
C6B H6B 0.9500
C1C C2C 1.379(7)
C1C C6C 1.385(7)
C2C C3C 1.384(7)
C2C H2C 0.9500
C3C C4C 1.379(8)
C3C H3C1 0.9500
C4C C5C 1.366(8)
C4C H4C1 0.9500
C5C C6C 1.396(7)
C5C H5C 0.9500
C6C H6C 0.9500
